data_7708113
loop_
_publ_author_name
'Matos, Cati\'ucia R M O'
'Sanii, Rana'
'Wang, Shi-Qiang'
'Ronconi, C\'elia M'
'Zaworotko, Michael J.'

_publ_section_title
;
 Reversible single-crystal to single-crystal phase transformation between
 a new Werner clathrate and its apohost.
;
_journal_issue 37
_journal_name_full 'Dalton transactions (Cambridge, England : 2003)'
_journal_page_first 12923
_journal_page_last 12930
_journal_paper_doi 10.1039/d1dt01839f
_journal_volume 50
_journal_year 2021
_chemical_formula_moiety 'C70 H40 Co N10 O8 S2, 2(C6 H5 N O2)'
_chemical_formula_sum 'C82 H50 Co N12 O12 S2'
_chemical_formula_weight 1518.39
_space_group_crystal_system monoclinic
_space_group_IT_number 14
_space_group_name_Hall '-P 2yn'
_space_group_name_H-M_alt 'P 1 21/n 1'
_atom_sites_solution_hydrogens geom
_atom_sites_solution_primary direct
_audit_creation_date 2021-07-08
_audit_creation_method
;
Olex2 1.2
(compiled 2017.03.02 svn.r3394 for OlexSys, GUI svn.r5324)
;
_audit_update_record
;
2021-07-08 deposited with the CCDC.	2021-07-26 downloaded from the CCDC.
;
_cell_angle_alpha 90
_cell_angle_beta 99.6330(10)
_cell_angle_gamma 90
_cell_formula_units_Z 2
_cell_length_a 10.26910(10)
_cell_length_b 24.9873(3)
_cell_length_c 13.5439(2)
_cell_measurement_reflns_used 9719
_cell_measurement_temperature 150(2)
_cell_measurement_theta_max 79.683
_cell_measurement_theta_min 3.538
_cell_volume 3426.32(7)
_computing_cell_refinement 'SAINT V8.38A (?, 2016)'
_computing_data_reduction 'SAINT V8.38A (?, 2016)'
_computing_molecular_graphics 'Olex2 (Dolomanov et al., 2009)'
_computing_publication_material 'Olex2 (Dolomanov et al., 2009)'
_computing_structure_refinement 'ShelXL (Sheldrick, 2015)'
_computing_structure_solution 'ShelXS (Sheldrick, 2008)'
_diffrn_ambient_temperature 150.02
_diffrn_measured_fraction_theta_full 0.997
_diffrn_measured_fraction_theta_max 0.991
_diffrn_measurement_device_type 'Bruker APEX-II CCD'
_diffrn_measurement_method '\f and \w scans'
_diffrn_radiation_type CuK\a
_diffrn_radiation_wavelength 1.54178
_diffrn_reflns_av_R_equivalents 0.1191
_diffrn_reflns_av_unetI/netI 0.0414
_diffrn_reflns_Laue_measured_fraction_full 0.997
_diffrn_reflns_Laue_measured_fraction_max 0.991
_diffrn_reflns_limit_h_max 13
_diffrn_reflns_limit_h_min -12
_diffrn_reflns_limit_k_max 31
_diffrn_reflns_limit_k_min -31
_diffrn_reflns_limit_l_max 17
_diffrn_reflns_limit_l_min -17
_diffrn_reflns_number 71762
_diffrn_reflns_point_group_measured_fraction_full 0.997
_diffrn_reflns_point_group_measured_fraction_max 0.991
_diffrn_reflns_theta_full 67.679
_diffrn_reflns_theta_max 80.138
_diffrn_reflns_theta_min 3.538
_diffrn_standards_number 0
_exptl_absorpt_coefficient_mu 3.179
_exptl_absorpt_correction_T_max 0.73
_exptl_absorpt_correction_T_min 0.706
_exptl_absorpt_correction_type multi-scan
_exptl_crystal_colour pink
_exptl_crystal_colour_primary pink
_exptl_crystal_density_diffrn 1.472
_exptl_crystal_description prism
_exptl_crystal_F_000 1562
_exptl_crystal_size_max 0.129
_exptl_crystal_size_mid 0.104
_exptl_crystal_size_min 0.099
_refine_diff_density_max 0.611
_refine_diff_density_min -0.294
_refine_diff_density_rms 0.071
_refine_ls_extinction_method none
_refine_ls_goodness_of_fit_ref 1.070
_refine_ls_hydrogen_treatment constr
_refine_ls_matrix_type full
_refine_ls_number_parameters 493
_refine_ls_number_reflns 7422
_refine_ls_number_restraints 0
_refine_ls_restrained_S_all 1.070
_refine_ls_R_factor_all 0.0487
_refine_ls_R_factor_gt 0.0453
_refine_ls_shift/su_max 0.001
_refine_ls_shift/su_mean 0.000
_refine_ls_structure_factor_coef Fsqd
_refine_ls_weighting_details 'w=1/[\s^2^(Fo^2^)+(0.0930P)^2^+0.6720P] where P=(Fo^2^+2Fc^2^)/3'
_refine_ls_weighting_scheme calc
_refine_ls_wR_factor_gt 0.1343
_refine_ls_wR_factor_ref 0.1379
_reflns_Friedel_coverage 0.000
_reflns_number_gt 6720
_reflns_number_total 7422
_reflns_threshold_expression 'I > 2\s(I)'
_cod_data_source_file d1dt01839f2.cif
_cod_data_source_block l3coscn_nb_lowt_0m
_cod_depositor_comments 'Adding full bibliography for 7708105--7708117.cif.'
_cod_database_code 7708113
_shelx_shelxl_version_number 2014/7
_shelx_space_group_comment
;
The symmetry employed for this shelxl refinement is uniquely defined
by the following loop, which should always be used as a source of
symmetry information in preference to the above space-group names.
They are only intended as comments.
;
_shelx_estimated_absorpt_t_max 0.744
_shelx_estimated_absorpt_t_min 0.685
_olex2_refinement_description
;
1. Fixed Uiso
 At 1.2 times of:
  All C(H) groups
2.a Aromatic/amide H refined with riding coordinates:
 C00F(H00F), C00I(H00I), C00O(H00O), C00T(H00T), C00U(H00U), C00X(H00X),
 C00Z(H00Z), C010(H010), C011(H011), C012(H012), C014(H014), C015(H015),
 C016(H016), C017(H017), C018(H018), C019(H019), C01A(H01A), C01B(H01B),
 C01C(H01C), C01D(H01D), C01E(H01E), C01G(H01G), C01H(H01H), C01I(H01I),
 C01J(H01J)
;
_olex2_submission_special_instructions 'No special instructions were received'

loop_
_space_group_symop_operation_xyz
'x, y, z'
'-x+1/2, y+1/2, -z+1/2'
'-x, -y, -z'
'x-1/2, -y-1/2, z-1/2'

loop_
_atom_site_label
_atom_site_type_symbol
_atom_site_fract_x
_atom_site_fract_y
_atom_site_fract_z
_atom_site_U_iso_or_equiv
_atom_site_adp_type
_atom_site_occupancy
_atom_site_site_symmetry_order
_atom_site_calc_flag
_atom_site_refinement_flags_posn
_atom_site_refinement_flags_adp
_atom_site_refinement_flags_occupancy
_atom_site_disorder_assembly
_atom_site_disorder_group
Co01 Co 0.5000 0.5000 0.5000 0.01187(11) Uani 1 2 d S T P . .
S002 S 0.10802(5) 0.49565(2) 0.65231(4) 0.03329(14) Uani 1 1 d . . . . .
O003 O 0.53625(13) 0.60391(5) 0.16338(9) 0.0291(3) Uani 1 1 d . . . . .
O004 O 0.58595(13) 0.74024(5) 0.68172(9) 0.0295(3) Uani 1 1 d . . . . .
O005 O 0.47276(14) 0.59417(5) 0.84863(10) 0.0338(3) Uani 1 1 d . . . . .
O006 O 0.42626(13) 0.74613(5) 0.34269(9) 0.0298(3) Uani 1 1 d . . . . .
N007 N 0.35315(16) 0.49925(4) 0.58907(11) 0.0185(3) Uani 1 1 d . . . . .
N008 N 0.39442(12) 0.56496(5) 0.41076(9) 0.0166(3) Uani 1 1 d . . . . .
N009 N 0.47962(12) 0.67530(5) 0.25202(9) 0.0176(3) Uani 1 1 d . . . . .
N00A N 0.53000(12) 0.66730(5) 0.76575(9) 0.0185(3) Uani 1 1 d . . . . .
N00B N 0.61027(12) 0.56110(5) 0.59645(9) 0.0176(3) Uani 1 1 d . . . . .
C00C C 0.25238(19) 0.49784(4) 0.61726(13) 0.0183(3) Uani 1 1 d . . . . .
C00D C 0.60735(15) 0.63380(6) 0.71133(11) 0.0197(3) Uani 1 1 d . . . . .
C00E C 0.56535(14) 0.76466(6) 0.22463(11) 0.0178(3) Uani 1 1 d . . . . .
C00F C 0.54483(14) 0.59397(6) 0.64953(11) 0.0179(3) Uani 1 1 d . . . . .
H00F H 0.4520 0.5898 0.6445 0.021 Uiso 1 1 calc R . . . .
O00G O 1.05996(18) 0.40269(7) 1.06527(15) 0.0623(5) Uani 1 1 d . . . . .
C00H C 0.62087(14) 0.68823(6) 0.12431(11) 0.0197(3) Uani 1 1 d . . . . .
C00I C 0.46149(14) 0.59847(6) 0.36005(11) 0.0173(3) Uani 1 1 d . . . . .
H00I H 0.5536 0.5929 0.3629 0.021 Uiso 1 1 calc R . . . .
C00J C 0.39091(14) 0.67746(7) 0.89555(11) 0.0211(3) Uani 1 1 d . . . . .
C00K C 0.62772(14) 0.74348(6) 0.14719(11) 0.0181(3) Uani 1 1 d . . . . .
N00L N 0.99329(15) 0.41420(8) 0.98558(14) 0.0399(4) Uani 1 1 d . . . . .
C00M C 0.44238(14) 0.75559(6) 0.79841(11) 0.0184(3) Uani 1 1 d . . . . .
C00N C 0.52498(15) 0.72227(6) 0.74334(11) 0.0186(3) Uani 1 1 d . . . . .
C00O C 0.26723(15) 0.64967(6) 0.29852(12) 0.0220(3) Uani 1 1 d . . . . .
H00O H 0.2240 0.6784 0.2605 0.026 Uiso 1 1 calc R . . . .
C00P C 0.38137(14) 0.73277(6) 0.87466(11) 0.0202(3) Uani 1 1 d . . . . .
O00Q O 1.01065(19) 0.39697(7) 0.90379(14) 0.0620(5) Uani 1 1 d . . . . .
C00R C 0.70231(15) 0.77806(7) 0.09513(11) 0.0225(3) Uani 1 1 d . . . . .
C00S C 0.40133(15) 0.64091(6) 0.30362(11) 0.0179(3) Uani 1 1 d . . . . .
C00T C 0.19809(16) 0.61500(7) 0.35082(13) 0.0242(3) Uani 1 1 d . . . . .
H00T H 0.1059 0.6197 0.3491 0.029 Uiso 1 1 calc R . . . .
C00U C 0.58077(15) 0.81787(6) 0.25119(12) 0.0211(3) Uani 1 1 d . . . . .
H00U H 0.5417 0.8314 0.3049 0.025 Uiso 1 1 calc R . . . .
C00V C 0.48550(15) 0.72974(6) 0.27832(11) 0.0184(3) Uani 1 1 d . . . . .
C00W C 0.46539(15) 0.64214(6) 0.83759(11) 0.0214(3) Uani 1 1 d . . . . .
C00X C 0.71142(16) 0.83281(7) 0.12165(12) 0.0257(3) Uani 1 1 d . . . . .
H00X H 0.7580 0.8566 0.0853 0.031 Uiso 1 1 calc R . . . .
C00Y C 0.30604(16) 0.76572(7) 0.92908(12) 0.0275(4) Uani 1 1 d . . . . .
C00Z C 0.42402(15) 0.80899(6) 0.77393(12) 0.0242(3) Uani 1 1 d . . . . .
H00Z H 0.4619 0.8236 0.7206 0.029 Uiso 1 1 calc R . . . .
C010 C 0.65427(16) 0.85235(6) 0.19902(13) 0.0251(3) Uani 1 1 d . . . . .
H010 H 0.6642 0.8890 0.2174 0.030 Uiso 1 1 calc R . . . .
C011 C 0.76815(17) 0.75609(7) 0.02070(12) 0.0285(4) Uani 1 1 d . . . . .
H011 H 0.8170 0.7789 -0.0158 0.034 Uiso 1 1 calc R . . . .
C012 C 0.26420(15) 0.57352(6) 0.40549(12) 0.0209(3) Uani 1 1 d . . . . .
H012 H 0.2155 0.5501 0.4408 0.025 Uiso 1 1 calc R . . . .
C013 C 0.54512(15) 0.65164(6) 0.17855(11) 0.0197(3) Uani 1 1 d . . . . .
C014 C 0.68843(16) 0.66800(7) 0.05264(12) 0.0256(3) Uani 1 1 d . . . . .
H014 H 0.6852 0.6308 0.0382 0.031 Uiso 1 1 calc R . . . .
C015 C 0.74215(16) 0.64035(7) 0.72059(14) 0.0302(4) Uani 1 1 d . . . . .
H015 H 0.7871 0.6672 0.7630 0.036 Uiso 1 1 calc R . . . .
C016 C 0.74130(16) 0.56762(7) 0.60534(13) 0.0254(3) Uani 1 1 d . . . . .
H016 H 0.7892 0.5446 0.5686 0.031 Uiso 1 1 calc R . . . .
C017 C 0.76222(17) 0.70238(8) 0.00078(12) 0.0297(4) Uani 1 1 d . . . . .
H017 H 0.8083 0.6881 -0.0485 0.036 Uiso 1 1 calc R . . . .
C018 C 0.80982(17) 0.60650(8) 0.66592(16) 0.0358(4) Uani 1 1 d . . . . .
H018 H 0.9027 0.6099 0.6699 0.043 Uiso 1 1 calc R . . . .
C019 C 0.32859(17) 0.65524(8) 0.96853(12) 0.0296(4) Uani 1 1 d . . . . .
H019 H 0.3359 0.6180 0.9822 0.035 Uiso 1 1 calc R . . . .
C01A C 0.34939(17) 0.84178(7) 0.82771(14) 0.0317(4) Uani 1 1 d . . . . .
H01A H 0.3375 0.8786 0.8109 0.038 Uiso 1 1 calc R . . . .
C01B C 0.29370(17) 0.82084(8) 0.90442(14) 0.0332(4) Uani 1 1 d . . . . .
H01B H 0.2460 0.8437 0.9417 0.040 Uiso 1 1 calc R . . . .
C01C C 0.24332(18) 0.74202(9) 1.00393(13) 0.0366(5) Uani 1 1 d . . . . .
H01C H 0.1933 0.7637 1.0415 0.044 Uiso 1 1 calc R . . . .
C01D C 0.25419(18) 0.68807(9) 1.02262(13) 0.0364(4) Uani 1 1 d . . . . .
H01D H 0.2110 0.6727 1.0726 0.044 Uiso 1 1 calc R . . . .
C01E C 0.6919(3) 0.49601(7) 0.8970(2) 0.0473(6) Uani 1 1 d . . . . .
H01E H 0.6363 0.5055 0.8362 0.057 Uiso 1 1 calc R . . . .
C01F C 0.87960(19) 0.45059(7) 0.98501(15) 0.0365(4) Uani 1 1 d . . . . .
C01G C 0.7455(3) 0.50259(6) 1.0750(2) 0.0399(5) Uani 1 1 d . . . . .
H01G H 0.7258 0.5162 1.1364 0.048 Uiso 1 1 calc R . . . .
C01H C 0.8559(2) 0.47005(8) 1.07543(15) 0.0393(4) Uani 1 1 d . . . . .
H01H H 0.9129 0.4616 1.1361 0.047 Uiso 1 1 calc R . . . .
C01I C 0.6655(2) 0.51504(9) 0.98692(19) 0.0467(5) Uani 1 1 d . . . . .
H01I H 0.5904 0.5372 0.9878 0.056 Uiso 1 1 calc R . . . .
C01J C 0.8005(2) 0.46287(8) 0.89534(15) 0.0457(5) Uani 1 1 d . . . . .
H01J H 0.8195 0.4491 0.8340 0.055 Uiso 1 1 calc R . . . .

loop_
_atom_site_aniso_label
_atom_site_aniso_U_11
_atom_site_aniso_U_22
_atom_site_aniso_U_33
_atom_site_aniso_U_23
_atom_site_aniso_U_13
_atom_site_aniso_U_12
Co01 0.01261(19) 0.00815(17) 0.01492(18) 0.00017(9) 0.00252(13) -0.00003(9)
S002 0.0255(2) 0.0315(2) 0.0472(3) -0.00343(15) 0.0189(2) -0.00191(14)
O003 0.0377(7) 0.0176(5) 0.0354(6) -0.0023(5) 0.0162(5) -0.0005(5)
O004 0.0356(6) 0.0231(6) 0.0352(6) -0.0012(5) 0.0216(5) -0.0021(5)
O005 0.0433(7) 0.0211(6) 0.0398(7) 0.0054(5) 0.0153(6) -0.0001(5)
O006 0.0389(7) 0.0202(6) 0.0363(7) -0.0010(5) 0.0238(5) -0.0009(5)
N007 0.0202(7) 0.0159(7) 0.0204(7) 0.0005(4) 0.0058(6) 0.0004(4)
N008 0.0180(6) 0.0124(6) 0.0192(6) 0.0036(4) 0.0024(5) 0.0009(4)
N009 0.0192(6) 0.0140(6) 0.0207(6) 0.0046(4) 0.0072(5) 0.0022(5)
N00A 0.0186(6) 0.0158(6) 0.0221(6) -0.0055(5) 0.0062(5) -0.0026(5)
N00B 0.0167(6) 0.0132(6) 0.0222(6) -0.0044(4) 0.0010(5) -0.0012(4)
C00C 0.0258(9) 0.0111(7) 0.0182(8) -0.0004(4) 0.0041(6) 0.0002(4)
C00D 0.0196(7) 0.0171(7) 0.0228(7) -0.0053(5) 0.0050(5) -0.0017(5)
C00E 0.0159(6) 0.0161(7) 0.0216(7) 0.0059(5) 0.0034(5) 0.0028(5)
C00F 0.0157(6) 0.0151(6) 0.0228(7) -0.0032(5) 0.0030(5) -0.0007(5)
O00G 0.0590(10) 0.0500(10) 0.0732(12) -0.0029(8) -0.0028(9) 0.0179(8)
C00H 0.0185(7) 0.0218(7) 0.0192(7) 0.0033(5) 0.0047(5) 0.0024(5)
C00I 0.0157(6) 0.0147(6) 0.0217(7) 0.0029(5) 0.0038(5) 0.0010(5)
C00J 0.0175(7) 0.0276(8) 0.0186(7) -0.0032(6) 0.0043(5) -0.0051(6)
C00K 0.0142(6) 0.0213(7) 0.0189(7) 0.0057(5) 0.0029(5) 0.0021(5)
N00L 0.0406(10) 0.0222(8) 0.0591(11) -0.0042(7) 0.0151(8) -0.0014(6)
C00M 0.0154(6) 0.0180(7) 0.0220(7) -0.0065(5) 0.0035(5) -0.0031(5)
C00N 0.0195(7) 0.0149(7) 0.0220(7) -0.0040(5) 0.0054(5) -0.0037(5)
C00O 0.0204(7) 0.0197(7) 0.0260(7) 0.0073(6) 0.0043(6) 0.0047(6)
C00P 0.0157(6) 0.0254(8) 0.0192(7) -0.0080(6) 0.0024(5) -0.0029(5)
O00Q 0.0721(12) 0.0477(9) 0.0706(11) -0.0174(8) 0.0245(9) 0.0088(8)
C00R 0.0192(7) 0.0253(8) 0.0232(7) 0.0074(6) 0.0038(5) 0.0014(6)
C00S 0.0199(7) 0.0151(6) 0.0195(7) 0.0036(5) 0.0061(5) 0.0008(5)
C00T 0.0164(7) 0.0254(8) 0.0317(8) 0.0094(6) 0.0060(6) 0.0040(6)
C00U 0.0185(7) 0.0174(7) 0.0271(7) 0.0044(6) 0.0030(5) 0.0036(5)
C00V 0.0190(7) 0.0157(7) 0.0213(7) 0.0042(5) 0.0061(5) 0.0034(5)
C00W 0.0207(7) 0.0219(7) 0.0219(7) -0.0001(6) 0.0041(5) -0.0030(6)
C00X 0.0204(7) 0.0249(8) 0.0319(8) 0.0124(6) 0.0044(6) -0.0030(6)
C00Y 0.0184(7) 0.0380(9) 0.0264(8) -0.0149(7) 0.0051(6) -0.0026(6)
C00Z 0.0206(7) 0.0183(7) 0.0328(8) -0.0065(6) 0.0021(6) -0.0031(6)
C010 0.0227(7) 0.0161(7) 0.0359(8) 0.0061(6) 0.0032(6) -0.0001(6)
C011 0.0243(8) 0.0363(9) 0.0269(8) 0.0102(7) 0.0105(6) -0.0019(7)
C012 0.0187(7) 0.0190(7) 0.0256(7) 0.0062(6) 0.0051(6) -0.0005(6)
C013 0.0192(7) 0.0194(7) 0.0214(7) 0.0011(5) 0.0058(5) 0.0030(5)
C014 0.0263(8) 0.0274(8) 0.0251(8) 0.0004(6) 0.0096(6) 0.0029(6)
C015 0.0204(8) 0.0300(9) 0.0400(9) -0.0191(7) 0.0045(7) -0.0057(6)
C016 0.0183(7) 0.0237(8) 0.0347(8) -0.0135(6) 0.0057(6) 0.0002(6)
C017 0.0291(8) 0.0374(10) 0.0253(8) 0.0016(7) 0.0126(6) 0.0033(7)
C018 0.0158(7) 0.0395(10) 0.0524(11) -0.0252(9) 0.0069(7) -0.0066(7)
C019 0.0265(8) 0.0401(10) 0.0228(7) 0.0002(7) 0.0062(6) -0.0088(7)
C01A 0.0240(8) 0.0218(8) 0.0476(10) -0.0128(7) 0.0011(7) 0.0006(6)
C01B 0.0231(8) 0.0350(9) 0.0411(10) -0.0214(8) 0.0046(7) 0.0037(7)
C01C 0.0266(8) 0.0577(13) 0.0281(9) -0.0176(8) 0.0118(7) -0.0036(8)
C01D 0.0310(9) 0.0584(13) 0.0228(8) -0.0044(8) 0.0128(7) -0.0109(8)
C01E 0.0469(14) 0.0334(12) 0.0553(15) 0.0003(8) -0.0101(11) 0.0004(8)
C01F 0.0380(9) 0.0239(8) 0.0485(10) -0.0011(7) 0.0095(8) -0.0056(7)
C01G 0.0451(14) 0.0295(11) 0.0494(14) -0.0012(7) 0.0209(11) 0.0001(7)
C01H 0.0429(10) 0.0319(9) 0.0430(10) -0.0009(8) 0.0075(8) -0.0043(8)
C01I 0.0393(11) 0.0331(10) 0.0682(15) 0.0006(10) 0.0100(10) -0.0010(9)
C01J 0.0592(13) 0.0342(10) 0.0432(11) -0.0060(8) 0.0068(9) -0.0057(9)

loop_
_atom_type_symbol
_atom_type_description
_atom_type_scat_dispersion_real
_atom_type_scat_dispersion_imag
_atom_type_scat_source
C C 0.0181 0.0091 'International Tables Vol C Tables 4.2.6.8 and 6.1.1.4'
H H 0.0000 0.0000 'International Tables Vol C Tables 4.2.6.8 and 6.1.1.4'
Co Co -2.3653 3.6143 'International Tables Vol C Tables 4.2.6.8 and 6.1.1.4'
N N 0.0311 0.0180 'International Tables Vol C Tables 4.2.6.8 and 6.1.1.4'
O O 0.0492 0.0322 'International Tables Vol C Tables 4.2.6.8 and 6.1.1.4'
S S 0.3331 0.5567 'International Tables Vol C Tables 4.2.6.8 and 6.1.1.4'

loop_
_geom_angle_atom_site_label_1
_geom_angle_atom_site_label_2
_geom_angle_atom_site_label_3
_geom_angle
_geom_angle_site_symmetry_1
_geom_angle_site_symmetry_3
_geom_angle_publ_flag
N007 Co01 N007 180.0 . 3_666 ?
N007 Co01 N008 90.76(5) 3_666 . ?
N007 Co01 N008 89.24(5) 3_666 3_666 ?
N007 Co01 N008 89.24(5) . . ?
N007 Co01 N008 90.76(5) . 3_666 ?
N007 Co01 N00B 89.26(5) . 3_666 ?
N007 Co01 N00B 89.26(5) 3_666 . ?
N007 Co01 N00B 90.74(5) . . ?
N007 Co01 N00B 90.74(5) 3_666 3_666 ?
N008 Co01 N008 180.0 3_666 . ?
N00B Co01 N008 91.63(5) . 3_666 ?
N00B Co01 N008 88.37(5) 3_666 3_666 ?
N00B Co01 N008 88.37(5) . . ?
N00B Co01 N008 91.63(5) 3_666 . ?
N00B Co01 N00B 180.0 3_666 . ?
C00C N007 Co01 164.05(15) . . ?
C00I N008 Co01 119.56(10) . . ?
C00I N008 C012 117.66(12) . . ?
C012 N008 Co01 122.78(10) . . ?
C00V N009 C00S 117.39(12) . . ?
C00V N009 C013 125.14(12) . . ?
C013 N009 C00S 117.47(12) . . ?
C00N N00A C00D 117.46(12) . . ?
C00N N00A C00W 125.36(13) . . ?
C00W N00A C00D 117.18(13) . . ?
C00F N00B Co01 119.27(10) . . ?
C016 N00B Co01 123.20(10) . . ?
C016 N00B C00F 117.52(13) . . ?
N007 C00C S002 177.76(17) . . ?
C00F C00D N00A 119.14(13) . . ?
C015 C00D N00A 121.08(13) . . ?
C015 C00D C00F 119.77(14) . . ?
C00K C00E C00V 120.14(13) . . ?
C00U C00E C00K 120.37(14) . . ?
C00U C00E C00V 119.48(13) . . ?
N00B C00F C00D 122.63(14) . . ?
N00B C00F H00F 118.7 . . ?
C00D C00F H00F 118.7 . . ?
C00K C00H C013 120.50(13) . . ?
C014 C00H C00K 119.96(14) . . ?
C014 C00H C013 119.51(14) . . ?
N008 C00I H00I 118.7 . . ?
N008 C00I C00S 122.53(13) . . ?
C00S C00I H00I 118.7 . . ?
C00P C00J C00W 120.23(13) . . ?
C019 C00J C00P 120.84(15) . . ?
C019 C00J C00W 118.91(15) . . ?
C00H C00K C00E 120.92(13) . . ?
C00H C00K C00R 119.80(14) . . ?
C00R C00K C00E 119.23(14) . . ?
O00G N00L O00Q 125.04(19) . . ?
O00G N00L C01F 118.58(17) . . ?
O00Q N00L C01F 116.37(18) . . ?
C00P C00M C00N 120.23(13) . . ?
C00Z C00M C00N 119.38(14) . . ?
C00Z C00M C00P 120.38(14) . . ?
O004 C00N N00A 120.46(14) . . ?
O004 C00N C00M 123.11(14) . . ?
N00A C00N C00M 116.44(13) . . ?
C00S C00O H00O 121.1 . . ?
C00S C00O C00T 117.75(14) . . ?
C00T C00O H00O 121.1 . . ?
C00J C00P C00M 121.13(14) . . ?
C00J C00P C00Y 119.35(15) . . ?
C00M C00P C00Y 119.49(15) . . ?
C00X C00R C00K 118.78(14) . . ?
C00X C00R C011 122.49(15) . . ?
C011 C00R C00K 118.69(15) . . ?
C00I C00S N009 119.39(13) . . ?
C00O C00S N009 120.96(13) . . ?
C00O C00S C00I 119.65(14) . . ?
C00O C00T H00T 120.2 . . ?
C012 C00T C00O 119.59(14) . . ?
C012 C00T H00T 120.2 . . ?
C00E C00U H00U 119.8 . . ?
C00E C00U C010 120.38(14) . . ?
C010 C00U H00U 119.8 . . ?
O006 C00V N009 120.20(13) . . ?
O006 C00V C00E 122.85(14) . . ?
N009 C00V C00E 116.94(12) . . ?
O005 C00W N00A 119.95(15) . . ?
O005 C00W C00J 123.65(15) . . ?
N00A C00W C00J 116.40(13) . . ?
C00R C00X H00X 119.4 . . ?
C010 C00X C00R 121.28(14) . . ?
C010 C00X H00X 119.4 . . ?
C00P C00Y C01C 118.79(17) . . ?
C01B C00Y C00P 118.46(15) . . ?
C01B C00Y C01C 122.73(16) . . ?
C00M C00Z H00Z 119.9 . . ?
C00M C00Z C01A 120.23(16) . . ?
C01A C00Z H00Z 119.9 . . ?
C00U C010 H010 120.1 . . ?
C00X C010 C00U 119.86(15) . . ?
C00X C010 H010 120.1 . . ?
C00R C011 H011 119.7 . . ?
C017 C011 C00R 120.66(15) . . ?
C017 C011 H011 119.7 . . ?
N008 C012 C00T 122.82(14) . . ?
N008 C012 H012 118.6 . . ?
C00T C012 H012 118.6 . . ?
O003 C013 N009 119.87(14) . . ?
O003 C013 C00H 123.88(14) . . ?
N009 C013 C00H 116.25(13) . . ?
C00H C014 H014 119.9 . . ?
C00H C014 C017 120.19(16) . . ?
C017 C014 H014 119.9 . . ?
C00D C015 H015 121.2 . . ?
C00D C015 C018 117.69(15) . . ?
C018 C015 H015 121.2 . . ?
N00B C016 H016 118.6 . . ?
N00B C016 C018 122.76(15) . . ?
C018 C016 H016 118.6 . . ?
C011 C017 C014 120.66(15) . . ?
C011 C017 H017 119.7 . . ?
C014 C017 H017 119.7 . . ?
C015 C018 C016 119.62(15) . . ?
C015 C018 H018 120.2 . . ?
C016 C018 H018 120.2 . . ?
C00J C019 H019 120.2 . . ?
C00J C019 C01D 119.68(17) . . ?
C01D C019 H019 120.2 . . ?
C00Z C01A H01A 119.9 . . ?
C01B C01A C00Z 120.19(16) . . ?
C01B C01A H01A 119.9 . . ?
C00Y C01B H01B 119.4 . . ?
C01A C01B C00Y 121.14(15) . . ?
C01A C01B H01B 119.4 . . ?
C00Y C01C H01C 119.7 . . ?
C01D C01C C00Y 120.61(16) . . ?
C01D C01C H01C 119.7 . . ?
C019 C01D H01D 119.6 . . ?
C01C C01D C019 120.73(16) . . ?
C01C C01D H01D 119.6 . . ?
C01I C01E H01E 120.1 . . ?
C01I C01E C01J 119.8(2) . . ?
C01J C01E H01E 120.1 . . ?
C01H C01F N00L 117.99(18) . . ?
C01H C01F C01J 122.65(19) . . ?
C01J C01F N00L 119.34(18) . . ?
C01H C01G H01G 119.8 . . ?
C01I C01G H01G 119.8 . . ?
C01I C01G C01H 120.4(2) . . ?
C01F C01H C01G 117.8(2) . . ?
C01F C01H H01H 121.1 . . ?
C01G C01H H01H 121.1 . . ?
C01E C01I H01I 119.5 . . ?
C01G C01I C01E 121.0(2) . . ?
C01G C01I H01I 119.5 . . ?
C01E C01J H01J 120.9 . . ?
C01F C01J C01E 118.3(2) . . ?
C01F C01J H01J 120.9 . . ?

loop_
_geom_bond_atom_site_label_1
_geom_bond_atom_site_label_2
_geom_bond_distance
_geom_bond_site_symmetry_2
_geom_bond_publ_flag
Co01 N007 2.0830(15) . ?
Co01 N007 2.0830(15) 3_666 ?
Co01 N008 2.1983(12) . ?
Co01 N008 2.1982(12) 3_666 ?
Co01 N00B 2.1965(12) . ?
Co01 N00B 2.1964(12) 3_666 ?
S002 C00C 1.6314(19) . ?
O003 C013 1.2108(19) . ?
O004 C00N 1.2104(19) . ?
O005 C00W 1.209(2) . ?
O006 C00V 1.2147(19) . ?
N007 C00C 1.162(3) . ?
N008 C00I 1.3437(19) . ?
N008 C012 1.344(2) . ?
N009 C00S 1.4357(18) . ?
N009 C00V 1.4048(19) . ?
N009 C013 1.4200(18) . ?
N00A C00D 1.4390(18) . ?
N00A C00N 1.4059(19) . ?
N00A C00W 1.4135(19) . ?
N00B C00F 1.3434(19) . ?
N00B C016 1.341(2) . ?
C00D C00F 1.387(2) . ?
C00D C015 1.379(2) . ?
C00E C00K 1.419(2) . ?
C00E C00U 1.380(2) . ?
C00E C00V 1.470(2) . ?
C00F H00F 0.9500 . ?
O00G N00L 1.212(2) . ?
C00H C00K 1.414(2) . ?
C00H C013 1.474(2) . ?
C00H C014 1.380(2) . ?
C00I H00I 0.9500 . ?
C00I C00S 1.390(2) . ?
C00J C00P 1.411(2) . ?
C00J C00W 1.477(2) . ?
C00J C019 1.381(2) . ?
C00K C00R 1.418(2) . ?
N00L O00Q 1.229(2) . ?
N00L C01F 1.479(2) . ?
C00M C00N 1.477(2) . ?
C00M C00P 1.414(2) . ?
C00M C00Z 1.380(2) . ?
C00O H00O 0.9500 . ?
C00O C00S 1.385(2) . ?
C00O C00T 1.387(2) . ?
C00P C00Y 1.418(2) . ?
C00R C00X 1.414(2) . ?
C00R C011 1.415(2) . ?
C00T H00T 0.9500 . ?
C00T C012 1.384(2) . ?
C00U H00U 0.9500 . ?
C00U C010 1.411(2) . ?
C00X H00X 0.9500 . ?
C00X C010 1.374(2) . ?
C00Y C01B 1.418(3) . ?
C00Y C01C 1.418(2) . ?
C00Z H00Z 0.9500 . ?
C00Z C01A 1.406(2) . ?
C010 H010 0.9500 . ?
C011 H011 0.9500 . ?
C011 C017 1.368(3) . ?
C012 H012 0.9500 . ?
C014 H014 0.9500 . ?
C014 C017 1.408(2) . ?
C015 H015 0.9500 . ?
C015 C018 1.385(2) . ?
C016 H016 0.9500 . ?
C016 C018 1.385(2) . ?
C017 H017 0.9500 . ?
C018 H018 0.9500 . ?
C019 H019 0.9500 . ?
C019 C01D 1.407(3) . ?
C01A H01A 0.9500 . ?
C01A C01B 1.371(3) . ?
C01B H01B 0.9500 . ?
C01C H01C 0.9500 . ?
C01C C01D 1.373(3) . ?
C01D H01D 0.9500 . ?
C01E H01E 0.9500 . ?
C01E C01I 1.376(4) . ?
C01E C01J 1.392(3) . ?
C01F C01H 1.377(3) . ?
C01F C01J 1.378(3) . ?
C01G H01G 0.9500 . ?
C01G C01H 1.395(3) . ?
C01G C01I 1.367(4) . ?
C01H H01H 0.9500 . ?
C01I H01I 0.9500 . ?
C01J H01J 0.9500 . ?
